data_1542874
loop_
_publ_author_name
'Hlina, Johann'
'Zitz, Rainer'
'Wagner, Harald'
'Stella, Filippo'
'Baumgartner, Judith'
'Marschner, Christoph'

_publ_section_title
;
 \s-Bond electron delocalization of branched oligogermanes and germanium
 containing oligosilanes
;
_journal_name_full 'Inorganica Chimica Acta'
_journal_page_first 120
_journal_page_last 133
_journal_paper_doi 10.1016/j.ica.2014.07.005
_journal_volume 422
_journal_year 2014
_chemical_formula_sum 'C18 H48 Ge Si4'
_chemical_formula_weight 449.51
_chemical_name_systematic
;
 ?
;
_space_group_IT_number 146
_symmetry_cell_setting hexagonal
_symmetry_space_group_name_Hall 'R 3'
_symmetry_space_group_name_H-M 'R 3 :H'
_atom_sites_solution_hydrogens geom
_atom_sites_solution_primary direct
_atom_sites_solution_secondary difmap
_audit_creation_method SHELXL-97
_cell_angle_alpha 90.00
_cell_angle_beta 90.00
_cell_angle_gamma 120.00
_cell_formula_units_Z 3
_cell_length_a 14.513(2)
_cell_length_b 14.513(2)
_cell_length_c 10.772(2)
_cell_measurement_reflns_used 4913
_cell_measurement_temperature 100(2)
_cell_measurement_theta_max 52.540
_cell_measurement_theta_min 4.968
_cell_volume 1964.9(5)
_computing_cell_refinement 'Bruker XSCANS'
_computing_data_collection 'Bruker XSCANS'
_computing_data_reduction 'Bruker SHELXTL'
_computing_molecular_graphics 'Bruker SHELXTL'
_computing_publication_material 'Bruker SHELXTL'
_computing_structure_refinement 'SHELXL-97 (Sheldrick, 1997)'
_computing_structure_solution 'SHELXS-97 (Sheldrick, 1990)'
_diffrn_ambient_temperature 100(2)
_diffrn_measured_fraction_theta_full 0.999
_diffrn_measured_fraction_theta_max 0.999
_diffrn_measurement_device_type 'SMART APEX'
_diffrn_measurement_method '\w scans'
_diffrn_radiation_monochromator graphite
_diffrn_radiation_source 'fine-focus sealed tube'
_diffrn_radiation_type MoK\a
_diffrn_radiation_wavelength 0.71073
_diffrn_reflns_av_R_equivalents 0.0319
_diffrn_reflns_av_sigmaI/netI 0.0466
_diffrn_reflns_limit_h_max 17
_diffrn_reflns_limit_h_min -18
_diffrn_reflns_limit_k_max 18
_diffrn_reflns_limit_k_min -18
_diffrn_reflns_limit_l_max 13
_diffrn_reflns_limit_l_min -13
_diffrn_reflns_number 5013
_diffrn_reflns_theta_full 26.29
_diffrn_reflns_theta_max 26.29
_diffrn_reflns_theta_min 2.49
_exptl_absorpt_coefficient_mu 1.352
_exptl_absorpt_correction_T_max 0.7552
_exptl_absorpt_correction_T_min 0.6715
_exptl_absorpt_correction_type multi-scan
_exptl_absorpt_process_details SADABS
_exptl_crystal_colour colorless
_exptl_crystal_density_diffrn 1.140
_exptl_crystal_density_method 'not measured'
_exptl_crystal_description blocks
_exptl_crystal_F_000 732
_exptl_crystal_size_max 0.32
_exptl_crystal_size_mid 0.22
_exptl_crystal_size_min 0.22
_refine_diff_density_max 0.385
_refine_diff_density_min -0.192
_refine_diff_density_rms 0.052
_refine_ls_abs_structure_details 'Flack H D (1983), Acta Cryst. A39, 876-881'
_refine_ls_abs_structure_Flack 0.040(9)
_refine_ls_extinction_method none
_refine_ls_goodness_of_fit_ref 1.026
_refine_ls_hydrogen_treatment mixed
_refine_ls_matrix_type full
_refine_ls_number_parameters 79
_refine_ls_number_reflns 1760
_refine_ls_number_restraints 1
_refine_ls_restrained_S_all 1.026
_refine_ls_R_factor_all 0.0233
_refine_ls_R_factor_gt 0.0228
_refine_ls_shift/su_max 0.001
_refine_ls_shift/su_mean 0.000
_refine_ls_structure_factor_coef Fsqd
_refine_ls_weighting_details 'calc w=1/[\s^2^(Fo^2^)+(0.0150P)^2^+0.0000P] where P=(Fo^2^+2Fc^2^)/3'
_refine_ls_weighting_scheme calc
_refine_ls_wR_factor_gt 0.0540
_refine_ls_wR_factor_ref 0.0542
_reflns_number_gt 1719
_reflns_number_total 1760
_reflns_threshold_expression >2sigma(I)
_cod_data_source_file all.cif
_cod_data_source_block 26_945j
_cod_original_cell_volume 1965.0(6)
_cod_original_sg_symbol_H-M R3
_cod_database_code 1542874

loop_
_symmetry_equiv_pos_as_xyz
'x, y, z'
'-y, x-y, z'
'-x+y, -x, z'
'x+2/3, y+1/3, z+1/3'
'-y+2/3, x-y+1/3, z+1/3'
'-x+y+2/3, -x+1/3, z+1/3'
'x+1/3, y+2/3, z+2/3'
'-y+1/3, x-y+2/3, z+2/3'
'-x+y+1/3, -x+2/3, z+2/3'

loop_
_atom_site_label
_atom_site_type_symbol
_atom_site_fract_x
_atom_site_fract_y
_atom_site_fract_z
_atom_site_U_iso_or_equiv
_atom_site_adp_type
_atom_site_occupancy
_atom_site_symmetry_multiplicity
_atom_site_calc_flag
_atom_site_refinement_flags
_atom_site_disorder_assembly
_atom_site_disorder_group
Ge1 Ge 0.0000 1.0000 0.55423(3) 0.01469(11) Uani 1 3 d S . .
Si1 Si 0.0000 1.0000 0.77840(9) 0.0135(2) Uani 1 3 d S . .
Si2 Si 0.05997(5) 0.88871(5) 0.86193(6) 0.01784(15) Uani 1 1 d . . .
C1 C -0.0038(2) 0.75271(19) 0.7904(2) 0.0255(5) Uani 1 1 d . . .
H1A H 0.0228 0.7103 0.8314 0.038 Uiso 1 1 calc R . .
H1B H 0.0137 0.7590 0.7018 0.038 Uiso 1 1 calc R . .
H1C H -0.0812 0.7178 0.8005 0.038 Uiso 1 1 calc R . .
C2 C 0.0291(2) 0.8671(2) 1.0325(2) 0.0267(6) Uani 1 1 d . . .
H2A H 0.0601 0.8263 1.0675 0.040 Uiso 1 1 calc R . .
H2B H -0.0482 0.8275 1.0444 0.040 Uiso 1 1 calc R . .
H2C H 0.0592 0.9360 1.0745 0.040 Uiso 1 1 calc R . .
C3 C 0.2074(2) 0.9498(2) 0.8435(2) 0.0289(6) Uani 1 1 d . . .
H3A H 0.2257 0.9598 0.7551 0.043 Uiso 1 1 calc R . .
H3B H 0.2303 0.9027 0.8801 0.043 Uiso 1 1 calc R . .
H3C H 0.2434 1.0188 0.8858 0.043 Uiso 1 1 calc R . .
C4 C 0.02274(17) 1.14292(17) 0.49373(19) 0.0137(4) Uani 1 1 d . . .
H4 H 0.0822(18) 1.199(2) 0.544(2) 0.016 Uiso 1 1 calc . . .
C5 C 0.0554(2) 1.1639(2) 0.3582(2) 0.0284(6) Uani 1 1 d . . .
H5A H 0.0614 1.2314 0.3326 0.043 Uiso 1 1 calc R . .
H5B H 0.0018 1.1060 0.3071 0.043 Uiso 1 1 calc R . .
H5C H 0.1243 1.1677 0.3474 0.043 Uiso 1 1 calc R . .
C6 C -0.0742(2) 1.1499(2) 0.5205(2) 0.0269(6) Uani 1 1 d . . .
H6A H -0.1343 1.0952 0.4730 0.040 Uiso 1 1 calc R . .
H6B H -0.0617 1.2204 0.4967 0.040 Uiso 1 1 calc R . .
H6C H -0.0903 1.1387 0.6094 0.040 Uiso 1 1 calc R . .

loop_
_atom_site_aniso_label
_atom_site_aniso_U_11
_atom_site_aniso_U_22
_atom_site_aniso_U_33
_atom_site_aniso_U_23
_atom_site_aniso_U_13
_atom_site_aniso_U_12
Ge1 0.01543(14) 0.01543(14) 0.01321(19) 0.000 0.000 0.00772(7)
Si1 0.0139(3) 0.0139(3) 0.0126(5) 0.000 0.000 0.00694(16)
Si2 0.0199(3) 0.0187(3) 0.0170(3) 0.0023(3) 0.0001(3) 0.0112(3)
C1 0.0320(14) 0.0218(13) 0.0271(13) 0.0010(10) 0.0029(11) 0.0167(12)
C2 0.0380(15) 0.0261(14) 0.0184(12) 0.0055(10) 0.0007(11) 0.0179(13)
C3 0.0242(13) 0.0313(14) 0.0349(15) 0.0076(12) -0.0012(11) 0.0166(12)
C4 0.0133(11) 0.0144(11) 0.0076(10) 0.0001(8) -0.0027(8) 0.0026(9)
C5 0.0340(15) 0.0285(14) 0.0239(13) 0.0079(10) 0.0030(11) 0.0165(12)
C6 0.0310(14) 0.0258(14) 0.0273(14) 0.0009(11) -0.0001(11) 0.0167(12)

loop_
_atom_type_symbol
_atom_type_description
_atom_type_scat_dispersion_real
_atom_type_scat_dispersion_imag
_atom_type_scat_source
C C 0.0033 0.0016 'International Tables Vol C Tables 4.2.6.8 and 6.1.1.4'
H H 0.0000 0.0000 'International Tables Vol C Tables 4.2.6.8 and 6.1.1.4'
Si Si 0.0817 0.0704 'International Tables Vol C Tables 4.2.6.8 and 6.1.1.4'
Ge Ge 0.1547 1.8001 'International Tables Vol C Tables 4.2.6.8 and 6.1.1.4'

loop_
_geom_angle_atom_site_label_1
_geom_angle_atom_site_label_2
_geom_angle_atom_site_label_3
_geom_angle
_geom_angle_site_symmetry_1
_geom_angle_site_symmetry_3
C4 Ge1 C4 110.28(6) . 2_675
C4 Ge1 C4 110.28(6) . 3_465
C4 Ge1 C4 110.28(6) 2_675 3_465
C4 Ge1 Si1 108.65(6) . .
C4 Ge1 Si1 108.65(6) 2_675 .
C4 Ge1 Si1 108.65(6) 3_465 .
Si2 Si1 Si2 106.41(3) 3_465 2_675
Si2 Si1 Si2 106.40(3) 3_465 .
Si2 Si1 Si2 106.40(3) 2_675 .
Si2 Si1 Ge1 112.39(3) 3_465 .
Si2 Si1 Ge1 112.39(3) 2_675 .
Si2 Si1 Ge1 112.39(3) . .
C3 Si2 C1 107.49(12) . .
C3 Si2 C2 107.65(12) . .
C1 Si2 C2 105.95(12) . .
C3 Si2 Si1 111.13(8) . .
C1 Si2 Si1 113.96(8) . .
C2 Si2 Si1 110.35(9) . .
C6 C4 C5 112.59(19) . .
C6 C4 Ge1 109.26(15) . .
C5 C4 Ge1 112.75(16) . .

loop_
_geom_bond_atom_site_label_1
_geom_bond_atom_site_label_2
_geom_bond_distance
_geom_bond_site_symmetry_2
Ge1 C4 2.038(2) .
Ge1 C4 2.038(2) 2_675
Ge1 C4 2.038(2) 3_465
Ge1 Si1 2.4148(11) .
Si1 Si2 2.3625(8) 3_465
Si1 Si2 2.3625(8) 2_675
Si1 Si2 2.3626(8) .
Si2 C3 1.873(3) .
Si2 C1 1.876(2) .
Si2 C2 1.880(2) .
C4 C6 1.488(3) .
C4 C5 1.518(3) .

loop_
_geom_torsion_atom_site_label_1
_geom_torsion_atom_site_label_2
_geom_torsion_atom_site_label_3
_geom_torsion_atom_site_label_4
_geom_torsion
_geom_torsion_site_symmetry_1
_geom_torsion_site_symmetry_2
_geom_torsion_site_symmetry_3
_geom_torsion_site_symmetry_4
C4 Ge1 Si1 Si2 88.70(6) . . . 3_465
C4 Ge1 Si1 Si2 -31.30(6) 2_675 . . 3_465
C4 Ge1 Si1 Si2 -151.30(6) 3_465 . . 3_465
C4 Ge1 Si1 Si2 -31.30(6) . . . 2_675
C4 Ge1 Si1 Si2 -151.30(6) 2_675 . . 2_675
C4 Ge1 Si1 Si2 88.70(6) 3_465 . . 2_675
C4 Ge1 Si1 Si2 -151.30(6) . . . .
C4 Ge1 Si1 Si2 88.70(6) 2_675 . . .
C4 Ge1 Si1 Si2 -31.30(6) 3_465 . . .
Si2 Si1 Si2 C3 -162.96(9) 3_465 . . .
Si2 Si1 Si2 C3 -49.78(11) 2_675 . . .
Ge1 Si1 Si2 C3 73.63(10) . . . .
Si2 Si1 Si2 C1 75.43(10) 3_465 . . .
Si2 Si1 Si2 C1 -171.39(9) 2_675 . . .
Ge1 Si1 Si2 C1 -47.98(9) . . . .
Si2 Si1 Si2 C2 -43.62(10) 3_465 . . .
Si2 Si1 Si2 C2 69.56(10) 2_675 . . .
Ge1 Si1 Si2 C2 -167.03(10) . . . .
C4 Ge1 C4 C6 48.5(2) 2_675 . . .
C4 Ge1 C4 C6 170.55(12) 3_465 . . .
Si1 Ge1 C4 C6 -70.46(16) . . . .
C4 Ge1 C4 C5 -77.47(15) 2_675 . . .
C4 Ge1 C4 C5 44.56(18) 3_465 . . .
Si1 Ge1 C4 C5 163.54(15) . . . .
